data_4079835
loop_
_publ_author_name
'Xu, Hongwei'
'Williard, Paul G.'
'Bernskoetter, Wesley H.'

_publ_section_title
;
 Intermolecular Methyl Group Exchange and Reversible P--Me Bond Cleavage
 at Cobalt(III) Dimethyl Halide Species
;
_journal_issue 3
_journal_name_full Organometallics
_journal_page_first 798
_journal_paper_doi 10.1021/om3009537
_journal_volume 32
_journal_year 2013
_chemical_formula_sum 'C11 H33 Cl Co P3'
_chemical_formula_weight 352.66
_space_group_crystal_system monoclinic
_space_group_IT_number 14
_space_group_name_Hall '-P 2ybc'
_space_group_name_H-M_alt 'P 1 21/c 1'
_symmetry_space_group_name_Hall '-P 2ybc'
_symmetry_space_group_name_H-M 'P 1 21/c 1'
_atom_sites_solution_hydrogens geom
_atom_sites_solution_primary direct
_atom_sites_solution_secondary difmap
_cell_angle_alpha 90
_cell_angle_beta 91.563(3)
_cell_angle_gamma 90
_cell_formula_units_Z 4
_cell_length_a 8.9411(10)
_cell_length_b 15.5862(12)
_cell_length_c 13.5476(11)
_cell_measurement_temperature 173.(2)
_cell_volume 1887.3(3)
_computing_structure_refinement 'SHELXL-97 (Sheldrick, 2008)'
_computing_structure_solution 'SHELXS-97 (Sheldrick, 2008)'
_diffrn_ambient_temperature 173.(2)
_diffrn_measured_fraction_theta_full 0.832
_diffrn_measured_fraction_theta_max 0.832
_diffrn_radiation_wavelength 0.71073
_diffrn_reflns_av_R_equivalents 0.0718
_diffrn_reflns_av_sigmaI/netI 0.0864
_diffrn_reflns_limit_h_max 5
_diffrn_reflns_limit_h_min -11
_diffrn_reflns_limit_k_max 17
_diffrn_reflns_limit_k_min -20
_diffrn_reflns_limit_l_max 15
_diffrn_reflns_limit_l_min -17
_diffrn_reflns_number 9096
_diffrn_reflns_theta_full 27.18
_diffrn_reflns_theta_max 27.18
_diffrn_reflns_theta_min 3.28
_exptl_absorpt_coefficient_mu 1.285
_exptl_absorpt_process_details
;
;
_exptl_crystal_density_diffrn 1.241
_exptl_crystal_density_method 'not measured'
_exptl_crystal_F_000 752
_refine_diff_density_max 0.593
_refine_diff_density_min -0.355
_refine_ls_extinction_method none
_refine_ls_goodness_of_fit_ref 1.043
_refine_ls_hydrogen_treatment mixed
_refine_ls_matrix_type full
_refine_ls_number_parameters 156
_refine_ls_number_reflns 3496
_refine_ls_number_restraints 0
_refine_ls_restrained_S_all 1.043
_refine_ls_R_factor_all 0.1056
_refine_ls_R_factor_gt 0.0601
_refine_ls_shift/su_max 0.016
_refine_ls_shift/su_mean 0.001
_refine_ls_structure_factor_coef Fsqd
_refine_ls_weighting_details 'calc w=1/[\s^2^(Fo^2^)+(0.0597P)^2^+0.4530P] where P=(Fo^2^+2Fc^2^)/3'
_refine_ls_weighting_scheme calc
_refine_ls_wR_factor_gt 0.1244
_refine_ls_wR_factor_ref 0.1454
_reflns_number_gt 2255
_reflns_number_total 3496
_reflns_threshold_expression >2sigma(I)
_cod_data_source_file om3009537_si_001.cif
_cod_data_source_block I
_cod_database_code 4079835

loop_
_space_group_symop_operation_xyz
'x, y, z'
'-x, y+1/2, -z+1/2'
'-x, -y, -z'
'x, -y-1/2, z-1/2'

loop_
_atom_site_type_symbol
_atom_site_label
_atom_site_fract_x
_atom_site_fract_y
_atom_site_fract_z
_atom_site_U_iso_or_equiv
_atom_site_adp_type
_atom_site_calc_flag
_atom_site_refinement_flags
_atom_site_occupancy
C C1 -0.1009(7) 0.1297(4) 0.8561(4) 0.0691(16) Uani d . 1
H H1 -0.0599 0.1825 0.8852 0.104 Uiso calc R 1
H H2 -0.1083 0.0857 0.9074 0.104 Uiso calc R 1
H H3 -0.2005 0.1412 0.8271 0.104 Uiso calc R 1
C C2 -0.0179(8) 0.1707(4) 0.6620(4) 0.085(2) Uani d . 1
H H4 -0.1264 0.1756 0.6515 0.127 Uiso calc R 1
H H5 0.0278 0.1523 0.6005 0.127 Uiso calc R 1
H H6 0.0232 0.2265 0.682 0.127 Uiso calc R 1
C C3 -0.0962(8) 0.0013(4) 0.7184(4) 0.0785(18) Uani d . 1
H H9 -0.0912 -0.0444 0.768 0.118 Uiso calc R 1
H H8 -0.0612 -0.0207 0.6553 0.118 Uiso calc R 1
H H7 -0.1999 0.0211 0.71 0.118 Uiso calc R 1
C C4 0.4678(6) 0.0164(3) 0.8510(3) 0.0507(13) Uani d . 1
H H10 0.4753 0.0239 0.9228 0.076 Uiso calc R 1
H H12 0.5481 0.0487 0.8201 0.076 Uiso calc R 1
H H11 0.4773 -0.0446 0.8349 0.076 Uiso calc R 1
C C5 0.2440(10) -0.1431(4) 0.6952(5) 0.096(2) Uani d . 1
H H14 0.2677 -0.1764 0.6363 0.144 Uiso calc R 1
H H13 0.1363 -0.1464 0.7065 0.144 Uiso calc R 1
H H15 0.2992 -0.1665 0.7526 0.144 Uiso calc R 1
C C6 0.2089(8) -0.0070(5) 0.5554(3) 0.095(2) Uani d . 1
H H18 0.2286 -0.0539 0.5093 0.142 Uiso calc R 1
H H16 0.2506 0.0465 0.5299 0.142 Uiso calc R 1
H H17 0.1007 -0.0006 0.5624 0.142 Uiso calc R 1
C C7 0.4876(8) -0.0435(4) 0.6371(4) 0.0755(18) Uani d . 1
H H19 0.5465 -0.0747 0.6875 0.113 Uiso calc R 1
H H20 0.5317 0.0133 0.6271 0.113 Uiso calc R 1
H H21 0.4877 -0.0756 0.5749 0.113 Uiso calc R 1
C C8 0.1780(7) -0.0249(3) 0.8942(3) 0.0528(13) Uani d . 1
H H23 0.1458 -0.0763 0.8577 0.079 Uiso calc R 1
H H24 0.0919 0.0006 0.9265 0.079 Uiso calc R 1
H H22 0.2544 -0.0406 0.9442 0.079 Uiso calc R 1
C C9 0.2286(8) 0.1423(4) 1.0385(3) 0.0728(18) Uani d . 1
H H25 0.2767 0.0901 1.0643 0.109 Uiso calc R 1
H H27 0.1198 0.1347 1.0367 0.109 Uiso calc R 1
H H26 0.2552 0.1909 1.0815 0.109 Uiso calc R 1
C C10 0.2115(9) 0.2692(3) 0.8874(5) 0.085(2) Uani d . 1
H H29 0.1022 0.2655 0.888 0.128 Uiso calc R 1
H H28 0.2428 0.2884 0.8223 0.128 Uiso calc R 1
H H30 0.2466 0.3103 0.9377 0.128 Uiso calc R 1
C C11 0.4838(8) 0.1972(4) 0.9415(4) 0.0785(18) Uani d . 1
H H31 0.4833 0.2468 0.9861 0.118 Uiso calc R 1
H H33 0.5318 0.2132 0.88 0.118 Uiso calc R 1
H H32 0.5394 0.15 0.9731 0.118 Uiso calc R 1
Cl Cl1 0.37006(19) 0.16211(8) 0.69001(9) 0.0688(4) Uani d . 1
Co Co1 0.26421(7) 0.06099(3) 0.79947(3) 0.0380(2) Uani d . 1
P P1 0.02310(16) 0.09142(8) 0.75924(8) 0.0512(4) Uani d . 1
P P2 0.29222(17) 0.16328(7) 0.91432(9) 0.0508(4) Uani d . 1
P P3 0.29735(18) -0.03160(9) 0.67719(8) 0.0537(4) Uani d . 1

loop_
_atom_site_aniso_label
_atom_site_aniso_U_11
_atom_site_aniso_U_22
_atom_site_aniso_U_33
_atom_site_aniso_U_12
_atom_site_aniso_U_13
_atom_site_aniso_U_23
C1 0.044(5) 0.086(4) 0.078(4) 0.005(3) 0.011(3) 0.003(3)
C2 0.065(5) 0.114(5) 0.074(4) 0.027(4) -0.009(3) 0.039(3)
C3 0.039(5) 0.114(5) 0.082(4) -0.018(3) 0.001(3) -0.013(3)
C4 0.047(4) 0.059(3) 0.045(2) 0.008(2) -0.009(2) 0.0006(19)
C5 0.101(8) 0.068(4) 0.118(5) -0.017(4) 0.017(4) -0.034(3)
C6 0.074(6) 0.167(6) 0.042(3) 0.010(5) -0.010(3) -0.021(3)
C7 0.060(5) 0.104(4) 0.062(3) 0.007(3) 0.008(3) -0.018(3)
C8 0.064(4) 0.049(2) 0.047(2) -0.006(2) 0.010(2) 0.0108(18)
C9 0.085(6) 0.079(4) 0.054(3) 0.003(3) 0.001(3) -0.024(2)
C10 0.083(7) 0.052(3) 0.122(5) 0.003(3) -0.002(4) -0.003(3)
C11 0.055(5) 0.081(4) 0.099(4) -0.024(3) -0.001(3) -0.021(3)
Cl1 0.0660(12) 0.0715(8) 0.0694(8) -0.0083(7) 0.0089(6) 0.0294(6)
Co1 0.0356(4) 0.0423(3) 0.0359(3) -0.0028(3) -0.0016(2) 0.0059(2)
P1 0.0360(10) 0.0681(8) 0.0494(7) -0.0001(6) -0.0008(5) 0.0090(5)
P2 0.0461(10) 0.0470(7) 0.0594(7) -0.0040(6) -0.0001(6) -0.0057(5)
P3 0.0455(10) 0.0679(8) 0.0476(7) -0.0035(6) 0.0010(6) -0.0095(5)

loop_
_atom_type_symbol
_atom_type_description
_atom_type_scat_dispersion_real
_atom_type_scat_dispersion_imag
_atom_type_scat_source
C C 0.0033 0.0016 'International Tables Vol C Tables 4.2.6.8 and 6.1.1.4'
H H 0.0000 0.0000 'International Tables Vol C Tables 4.2.6.8 and 6.1.1.4'
P P 0.1023 0.0942 'International Tables Vol C Tables 4.2.6.8 and 6.1.1.4'
Cl Cl 0.1484 0.1585 'International Tables Vol C Tables 4.2.6.8 and 6.1.1.4'
Co Co 0.3494 0.9721 'International Tables Vol C Tables 4.2.6.8 and 6.1.1.4'

loop_
_geom_angle_atom_site_label_1
_geom_angle_atom_site_label_2
_geom_angle_atom_site_label_3
_geom_angle
P1 C1 H1 109.5
P1 C1 H2 109.5
H1 C1 H2 109.5
P1 C1 H3 109.5
H1 C1 H3 109.5
H2 C1 H3 109.5
P1 C2 H4 109.5
P1 C2 H5 109.5
H4 C2 H5 109.5
P1 C2 H6 109.5
H4 C2 H6 109.5
H5 C2 H6 109.5
P1 C3 H9 109.5
P1 C3 H8 109.5
H9 C3 H8 109.5
P1 C3 H7 109.5
H9 C3 H7 109.5
H8 C3 H7 109.5
Co1 C4 H10 109.5
Co1 C4 H12 109.5
H10 C4 H12 109.5
Co1 C4 H11 109.5
H10 C4 H11 109.5
H12 C4 H11 109.5
P3 C5 H14 109.5
P3 C5 H13 109.5
H14 C5 H13 109.5
P3 C5 H15 109.5
H14 C5 H15 109.5
H13 C5 H15 109.5
P3 C6 H18 109.5
P3 C6 H16 109.5
H18 C6 H16 109.5
P3 C6 H17 109.5
H18 C6 H17 109.5
H16 C6 H17 109.5
P3 C7 H19 109.5
P3 C7 H20 109.5
H19 C7 H20 109.5
P3 C7 H21 109.5
H19 C7 H21 109.5
H20 C7 H21 109.5
Co1 C8 H23 109.5
Co1 C8 H24 109.5
H23 C8 H24 109.5
Co1 C8 H22 109.5
H23 C8 H22 109.5
H24 C8 H22 109.5
P2 C9 H25 109.5
P2 C9 H27 109.5
H25 C9 H27 109.5
P2 C9 H26 109.5
H25 C9 H26 109.5
H27 C9 H26 109.5
P2 C10 H29 109.5
P2 C10 H28 109.5
H29 C10 H28 109.5
P2 C10 H30 109.5
H29 C10 H30 109.5
H28 C10 H30 109.5
P2 C11 H31 109.5
P2 C11 H33 109.5
H31 C11 H33 109.5
P2 C11 H32 109.5
H31 C11 H32 109.5
H33 C11 H32 109.5
C8 Co1 C4 84.8(2)
C8 Co1 P3 95.97(14)
C4 Co1 P3 84.21(13)
C8 Co1 P2 93.89(13)
C4 Co1 P2 85.58(13)
P3 Co1 P2 165.09(7)
C8 Co1 P1 85.07(18)
C4 Co1 P1 169.86(15)
P3 Co1 P1 95.87(5)
P2 Co1 P1 96.09(6)
C8 Co1 Cl1 178.88(17)
C4 Co1 Cl1 94.14(15)
P3 Co1 Cl1 84.38(5)
P2 Co1 Cl1 85.56(5)
P1 Co1 Cl1 95.96(5)
C2 P1 C1 100.4(3)
C2 P1 C3 101.3(3)
C1 P1 C3 96.1(3)
C2 P1 Co1 119.0(2)
C1 P1 Co1 119.1(2)
C3 P1 Co1 117.0(2)
C11 P2 C9 100.4(3)
C11 P2 C10 98.1(3)
C9 P2 C10 102.4(3)
C11 P2 Co1 115.8(2)
C9 P2 Co1 118.89(18)
C10 P2 Co1 117.9(2)
C7 P3 C5 101.2(3)
C7 P3 C6 97.8(3)
C5 P3 C6 102.1(3)
C7 P3 Co1 115.84(19)
C5 P3 Co1 118.6(2)
C6 P3 Co1 117.9(2)

loop_
_geom_bond_atom_site_label_1
_geom_bond_atom_site_label_2
_geom_bond_distance
C1 P1 1.840(6)
C1 H1 0.98
C1 H2 0.98
C1 H3 0.98
C2 P1 1.836(5)
C2 H4 0.98
C2 H5 0.98
C2 H6 0.98
C3 P1 1.840(6)
C3 H9 0.98
C3 H8 0.98
C3 H7 0.98
C4 Co1 2.053(5)
C4 H10 0.98
C4 H12 0.98
C4 H11 0.98
C5 P3 1.820(6)
C5 H14 0.98
C5 H13 0.98
C5 H15 0.98
C6 P3 1.850(5)
C6 H18 0.98
C6 H16 0.98
C6 H17 0.98
C7 P3 1.810(7)
C7 H19 0.98
C7 H20 0.98
C7 H21 0.98
C8 Co1 2.021(4)
C8 H23 0.98
C8 H24 0.98
C8 H22 0.98
C9 P2 1.820(5)
C9 H25 0.98
C9 H27 0.98
C9 H26 0.98
C10 P2 1.834(5)
C10 H29 0.98
C10 H28 0.98
C10 H30 0.98
C11 P2 1.821(7)
C11 H31 0.98
C11 H33 0.98
C11 H32 0.98
Cl1 Co1 2.3781(13)
Co1 P3 2.2230(13)
Co1 P2 2.2370(12)
Co1 P1 2.2596(15)

loop_
_geom_torsion_atom_site_label_1
_geom_torsion_atom_site_label_2
_geom_torsion_atom_site_label_3
_geom_torsion_atom_site_label_4
_geom_torsion
C8 Co1 P1 C2 -177.6(3)
C4 Co1 P1 C2 -172.0(7)
P3 Co1 P1 C2 -82.1(3)
P2 Co1 P1 C2 89.0(3)
Cl1 Co1 P1 C2 2.8(3)
C8 Co1 P1 C1 59.4(3)
C4 Co1 P1 C1 65.0(8)
P3 Co1 P1 C1 154.9(2)
P2 Co1 P1 C1 -34.0(2)
Cl1 Co1 P1 C1 -120.2(2)
C8 Co1 P1 C3 -55.4(2)
C4 Co1 P1 C3 -49.8(8)
P3 Co1 P1 C3 40.1(2)
P2 Co1 P1 C3 -148.8(2)
Cl1 Co1 P1 C3 125.0(2)
C8 Co1 P2 C11 117.0(3)
C4 Co1 P2 C11 32.5(3)
P3 Co1 P2 C11 -14.4(3)
P1 Co1 P2 C11 -157.6(2)
Cl1 Co1 P2 C11 -62.0(2)
C8 Co1 P2 C9 -2.7(3)
C4 Co1 P2 C9 -87.3(3)
P3 Co1 P2 C9 -134.1(3)
P1 Co1 P2 C9 82.7(3)
Cl1 Co1 P2 C9 178.2(3)
C8 Co1 P2 C10 -127.4(3)
C4 Co1 P2 C10 148.1(3)
P3 Co1 P2 C10 101.3(4)
P1 Co1 P2 C10 -41.9(3)
Cl1 Co1 P2 C10 53.6(3)
C8 Co1 P3 C7 -120.6(3)
C4 Co1 P3 C7 -36.4(3)
P2 Co1 P3 C7 10.6(3)
P1 Co1 P3 C7 153.8(2)
Cl1 Co1 P3 C7 58.4(2)
C8 Co1 P3 C5 0.1(4)
C4 Co1 P3 C5 84.3(4)
P2 Co1 P3 C5 131.3(4)
P1 Co1 P3 C5 -85.5(3)
Cl1 Co1 P3 C5 179.0(3)
C8 Co1 P3 C6 124.1(3)
C4 Co1 P3 C6 -151.7(3)
P2 Co1 P3 C6 -104.7(4)
P1 Co1 P3 C6 38.5(3)
Cl1 Co1 P3 C6 -56.9(3)
